data_2105860
loop_
_publ_author_name
'Dziubek, Kamil F.'
'Katrusiak, Andrzej'

_publ_section_title
;
 Structure--melting relations in isomeric dibromobenzenes
;
_journal_issue 3
_journal_name_full 'Acta Crystallographica Section B'
_journal_page_first 492
_journal_page_last 497
_journal_paper_doi 10.1107/S2052520614011445
_journal_volume 70
_journal_year 2014
_chemical_formula_moiety 'C6 H4 Br2'
_chemical_formula_sum 'C6 H4 Br2'
_chemical_formula_weight 235.89
_chemical_melting_point 266
_chemical_name_common m-dibromobenzene
_chemical_name_systematic
;
1,3-dibromobenzene
;
_space_group_IT_number 19
_symmetry_cell_setting orthorhombic
_symmetry_space_group_name_Hall 'P 2ac 2ab'
_symmetry_space_group_name_H-M 'P 21 21 21'
_atom_sites_solution_hydrogens geom
_atom_sites_solution_primary direct
_atom_sites_solution_secondary difmap
_audit_creation_method SHELXL-97
_cell_angle_alpha 90.00
_cell_angle_beta 90.00
_cell_angle_gamma 90.00
_cell_formula_units_Z 8
_cell_length_a 4.0412(12)
_cell_length_b 12.806(5)
_cell_length_c 25.996(11)
_cell_measurement_temperature 100(2)
_cell_volume 1345.3(9)
_computing_cell_refinement 'CrysAlisPro (Agilent Technologies, 2014)'
_computing_data_collection 'CrysAlisPro (Agilent Technologies, 2014)'
_computing_data_reduction 'CrysAlisPro (Agilent Technologies, 2014); REDSHADE (Katrusiak, A. 2003)'
_computing_molecular_graphics 'DIAMOND (Crystal Impact, 1999)'
_computing_publication_material 'SHELXL-97 (Sheldrick, 1997)'
_computing_structure_refinement 'SHELXL-97 (Sheldrick, 1997)'
_computing_structure_solution 'SHELXS-97 (Sheldrick, 1997)'
_diffrn_ambient_temperature 100(2)
_diffrn_measured_fraction_theta_full 0.934
_diffrn_measured_fraction_theta_max 0.934
_diffrn_measurement_device_type 'KM-4 CCD'
_diffrn_measurement_method \w-scans
_diffrn_radiation_monochromator graphite
_diffrn_radiation_source 'fine-focus sealed tube'
_diffrn_radiation_type MoK\a
_diffrn_radiation_wavelength 0.71073
_diffrn_reflns_av_R_equivalents 0.0625
_diffrn_reflns_av_sigmaI/netI 0.0662
_diffrn_reflns_limit_h_max 4
_diffrn_reflns_limit_h_min -5
_diffrn_reflns_limit_k_max 16
_diffrn_reflns_limit_k_min -17
_diffrn_reflns_limit_l_max 35
_diffrn_reflns_limit_l_min -35
_diffrn_reflns_number 13797
_diffrn_reflns_theta_full 30.03
_diffrn_reflns_theta_max 30.03
_diffrn_reflns_theta_min 2.23
_diffrn_standards_decay_% 0
_diffrn_standards_interval_count 0
_diffrn_standards_number 0
_exptl_absorpt_coefficient_mu 11.935
_exptl_absorpt_correction_T_max 1.00000
_exptl_absorpt_correction_T_min 0.06963
_exptl_absorpt_correction_type multi-scan
_exptl_absorpt_process_details
;
CrysAlisPro (Agilent Technologies, 2014).
Empirical absorption correction using spherical harmonics,
implemented in SCALE3 ABSPACK scaling algorithm.
;
_exptl_crystal_colour colourless
_exptl_crystal_density_diffrn 2.329
_exptl_crystal_density_method 'not measured'
_exptl_crystal_description block
_exptl_crystal_F_000 880
_exptl_crystal_size_max 0.3
_exptl_crystal_size_mid 0.3
_exptl_crystal_size_min 0.3
_refine_diff_density_max 0.681
_refine_diff_density_min -0.586
_refine_ls_abs_structure_details 'Flack H D (1983), Acta Cryst. A39, 876-881'
_refine_ls_abs_structure_Flack 0.05(2)
_refine_ls_extinction_method none
_refine_ls_goodness_of_fit_ref 0.850
_refine_ls_hydrogen_treatment constr
_refine_ls_matrix_type full
_refine_ls_number_parameters 85
_refine_ls_number_reflns 3579
_refine_ls_number_restraints 0
_refine_ls_restrained_S_all 0.850
_refine_ls_R_factor_all 0.0518
_refine_ls_R_factor_gt 0.0331
_refine_ls_shift/su_max 0.002
_refine_ls_shift/su_mean 0.000
_refine_ls_structure_factor_coef Fsqd
_refine_ls_weighting_details 'calc w=1/[\s^2^(Fo^2^)+(0.0380P)^2^+0.0000P] where P=(Fo^2^+2Fc^2^)/3'
_refine_ls_weighting_scheme calc
_refine_ls_wR_factor_gt 0.0612
_refine_ls_wR_factor_ref 0.0650
_reflns_number_gt 2895
_reflns_number_total 3579
_reflns_threshold_expression >2sigma(I)
_cod_data_source_file zb5043sup1.cif
_cod_data_source_block m-dibromobenzene_100K
_cod_database_code 2105860

loop_
_symmetry_equiv_pos_as_xyz
'x, y, z'
'-x+1/2, -y, z+1/2'
'-x, y+1/2, -z+1/2'
'x+1/2, -y+1/2, -z'

loop_
_atom_site_type_symbol
_atom_site_label
_atom_site_fract_x
_atom_site_fract_y
_atom_site_fract_z
_atom_site_U_iso_or_equiv
_atom_site_adp_type
_atom_site_calc_flag
_atom_site_refinement_flags
_atom_site_occupancy
_atom_site_symmetry_multiplicity
Br Br1A 0.15961(12) 0.16294(3) 0.907462(19) 0.02160(12) Uani d . 1 1
Br Br3A 0.70554(13) 0.53293(4) 0.827200(18) 0.02174(12) Uani d . 1 1
C C1A 0.2701(11) 0.3058(3) 0.91590(17) 0.0170(9) Uiso d . 1 1
C C2A 0.4307(12) 0.3565(3) 0.87628(16) 0.0156(9) Uiso d . 1 1
H H2A 0.4911 0.3214 0.8464 0.019 Uiso calc R 1 1
C C3A 0.4976(11) 0.4603(4) 0.88277(17) 0.0173(10) Uiso d . 1 1
C C4A 0.4169(13) 0.5139(4) 0.92666(17) 0.0214(10) Uiso d . 1 1
H H4A 0.4711 0.5841 0.9303 0.026 Uiso calc R 1 1
C C5A 0.2523(12) 0.4606(4) 0.96553(19) 0.0240(11) Uiso d . 1 1
H H5A 0.1920 0.4962 0.9953 0.029 Uiso calc R 1 1
C C6A 0.1767(13) 0.3567(3) 0.96098(18) 0.0215(10) Uiso d . 1 1
H H6A 0.0668 0.3213 0.9871 0.026 Uiso calc R 1 1
Br Br1B -0.09831(13) 0.30960(4) 0.551033(17) 0.02238(12) Uani d . 1 1
Br Br3B -0.07284(13) 0.22031(4) 0.763572(17) 0.02231(12) Uani d . 1 1
C C1B 0.0360(12) 0.3457(3) 0.61880(16) 0.0150(9) Uiso d . 1 1
C C2B -0.0573(12) 0.2812(3) 0.65855(16) 0.0154(9) Uiso d . 1 1
H H2B -0.1803 0.2210 0.6526 0.018 Uiso calc R 1 1
C C3B 0.0403(12) 0.3098(3) 0.70815(17) 0.0172(10) Uiso d . 1 1
C C4B 0.2192(13) 0.3986(3) 0.71758(18) 0.0182(10) Uiso d . 1 1
H H4B 0.2801 0.4159 0.7510 0.022 Uiso calc R 1 1
C C5B 0.3084(12) 0.4622(4) 0.67688(17) 0.0189(10) Uiso d . 1 1
H H5B 0.4274 0.5231 0.6829 0.023 Uiso calc R 1 1
C C6B 0.2201(12) 0.4350(3) 0.62671(17) 0.0175(10) Uiso d . 1 1
H H6B 0.2843 0.4765 0.5991 0.021 Uiso calc R 1 1

loop_
_atom_site_aniso_label
_atom_site_aniso_U_11
_atom_site_aniso_U_22
_atom_site_aniso_U_33
_atom_site_aniso_U_12
_atom_site_aniso_U_13
_atom_site_aniso_U_23
Br1A 0.0242(3) 0.0169(2) 0.0237(2) -0.0046(2) 0.0003(2) 0.00116(18)
Br3A 0.0221(3) 0.0186(2) 0.0246(2) -0.0047(2) -0.0025(2) 0.00427(19)
Br1B 0.0242(3) 0.0290(3) 0.0139(2) -0.0015(2) -0.0004(2) -0.00041(18)
Br3B 0.0242(3) 0.0267(3) 0.0160(2) 0.0007(2) 0.0028(2) 0.00345(18)

loop_
_atom_type_symbol
_atom_type_description
_atom_type_scat_dispersion_real
_atom_type_scat_dispersion_imag
_atom_type_scat_source
C C 0.0033 0.0016 'International Tables Vol C Tables 4.2.6.8 and 6.1.1.4'
H H 0.0000 0.0000 'International Tables Vol C Tables 4.2.6.8 and 6.1.1.4'
Br Br -0.2901 2.4595 'International Tables Vol C Tables 4.2.6.8 and 6.1.1.4'

loop_
_geom_angle_atom_site_label_1
_geom_angle_atom_site_label_2
_geom_angle_atom_site_label_3
_geom_angle
C2A C1A C6A 122.4(4)
C2A C1A Br1A 118.6(3)
C6A C1A Br1A 119.0(3)
C1A C2A C3A 117.3(4)
C4A C3A C2A 122.8(4)
C4A C3A Br3A 119.3(3)
C2A C3A Br3A 117.8(3)
C3A C4A C5A 118.3(4)
C6A C5A C4A 121.4(5)
C5A C6A C1A 117.8(5)
C2B C1B C6B 122.3(4)
C2B C1B Br1B 118.1(3)
C6B C1B Br1B 119.6(3)
C1B C2B C3B 117.3(4)
C4B C3B C2B 122.1(4)
C4B C3B Br3B 119.5(3)
C2B C3B Br3B 118.3(3)
C5B C4B C3B 119.3(4)
C4B C5B C6B 120.1(4)
C5B C6B C1B 118.9(4)

loop_
_geom_bond_atom_site_label_1
_geom_bond_atom_site_label_2
_geom_bond_distance
Br1A C1A 1.896(4)
Br3A C3A 1.912(5)
C1A C2A 1.380(6)
C1A C6A 1.393(6)
C2A C3A 1.368(6)
C3A C4A 1.370(6)
C4A C5A 1.389(6)
C5A C6A 1.371(6)
Br1B C1B 1.901(4)
Br3B C3B 1.897(4)
C1B C2B 1.376(6)
C1B C6B 1.380(6)
C2B C3B 1.397(6)
C3B C4B 1.370(6)
C4B C5B 1.383(6)
C5B C6B 1.396(6)
